data_4335250
loop_
_publ_author_name
'Soichiro Sakamoto'
'Takeshi Fujinami'
'Koshiro Nishi'
'Naohide Matsumoto'
'Naotaka Mochida'
'Takayuki Ishida'
'Yukinari Sunatsuki'
'Nazzareno Re'

_publ_section_title
;
 Carbonato-Bridged NiII2LnIII2 (LnIII= GdIII, TbIII, DyIII) Complexes
 Generated by Atmospheric CO2 Fixation and Their Single-Molecule-Magnet
 Behavior: [(\m4-CO3)2{NiII(3-MeOsaltn)(MeOH or H2O)LnIII(NO3)}2].solvent
 [3-MeOsaltn =N,N'-Bis(3-methoxy-2-oxybenzylidene)-1,3-propanediaminato]
;
_journal_name_full 'Inorganic Chemistry'
_journal_page_first 7218
_journal_page_last 7229
_journal_paper_doi 10.1021/ic4008312
_journal_volume 52
_journal_year 2013
_chemical_formula_moiety 'C22 H27 Dy N4 Ni O12'
_chemical_formula_sum 'C22 H27 Dy N4 Ni O12'
_chemical_formula_weight 760.67
_space_group_IT_number 14
_symmetry_cell_setting monoclinic
_symmetry_Int_Tables_number 14
_symmetry_space_group_name_Hall '-P 2yn'
_symmetry_space_group_name_H-M 'P 1 21/n 1'
_atom_sites_solution_hydrogens geom
_atom_sites_solution_primary direct
_atom_sites_solution_secondary difmap
_cell_angle_alpha 90.0000
_cell_angle_beta 101.0500(15)
_cell_angle_gamma 90.0000
_cell_formula_units_Z 4
_cell_length_a 12.3437(8)
_cell_length_b 12.4100(7)
_cell_length_c 17.3181(9)
_cell_measurement_reflns_used 14932
_cell_measurement_temperature 100
_cell_measurement_theta_max 27.45
_cell_measurement_theta_min 3.12
_cell_volume 2603.7(3)
_computing_cell_refinement 'RAPID AUTO'
_computing_data_collection 'RAPID AUTO (Rigaku, ????)'
_computing_data_reduction 'RAPID AUTO'
_computing_molecular_graphics 'CrystalStructure 4.0'
_computing_publication_material 'CrystalStructure 4.0 (Rigaku, 2010)'
_computing_structure_refinement 'SHELXL97 (Sheldrick, 2008)'
_computing_structure_solution 'SHELXS97 (Sheldrick, 2008)'
_diffrn_ambient_temperature 100
_diffrn_detector_area_resol_mean 10.000
_diffrn_measured_fraction_theta_full 0.986
_diffrn_measured_fraction_theta_max 0.986
_diffrn_measurement_device_type 'Rigaku R-AXIS RAPID'
_diffrn_measurement_method \w
_diffrn_radiation_type 'Mo K\a'
_diffrn_radiation_wavelength 0.71075
_diffrn_reflns_av_R_equivalents 0.0864
_diffrn_reflns_limit_h_max 15
_diffrn_reflns_limit_h_min -15
_diffrn_reflns_limit_k_max 15
_diffrn_reflns_limit_k_min -16
_diffrn_reflns_limit_l_max 22
_diffrn_reflns_limit_l_min -21
_diffrn_reflns_number 24135
_diffrn_reflns_theta_full 27.45
_diffrn_reflns_theta_max 27.45
_diffrn_standards_number 0
_exptl_absorpt_coefficient_mu 3.647
_exptl_absorpt_correction_T_max 0.399
_exptl_absorpt_correction_T_min 0.241
_exptl_absorpt_correction_type numerical
_exptl_absorpt_process_details 'NUMABS (Rigaku, 1999)'
_exptl_crystal_colour blue
_exptl_crystal_density_diffrn 1.940
_exptl_crystal_description block
_exptl_crystal_F_000 1508.00
_exptl_crystal_size_max 0.385
_exptl_crystal_size_mid 0.358
_exptl_crystal_size_min 0.252
_refine_diff_density_max 2.250
_refine_diff_density_min -2.830
_refine_ls_extinction_method none
_refine_ls_goodness_of_fit_ref 1.184
_refine_ls_hydrogen_treatment constr
_refine_ls_number_parameters 376
_refine_ls_number_reflns 5864
_refine_ls_number_restraints 0
_refine_ls_R_factor_gt 0.0559
_refine_ls_shift/su_max 0.034
_refine_ls_structure_factor_coef Fsqd
_refine_ls_weighting_details 'w = 1/[\s^2^(Fo^2^)+(0.0481P)^2^+23.4539P] where P=(Fo^2^+2Fc^2^)/3'
_refine_ls_weighting_scheme calc
_refine_ls_wR_factor_ref 0.1644
_reflns_number_gt 4633
_reflns_number_total 5864
_reflns_threshold_expression F^2^>2.0\s(F^2^)
_cod_data_source_file ic4008312_si_003_6.cif
_cod_data_source_block 120914(Ni-Dy)
_cod_database_code 4335250

loop_
_symmetry_equiv_pos_site_id
_symmetry_equiv_pos_as_xyz
1 +X,+Y,+Z
2 1/2-X,1/2+Y,1/2-Z
3 -X,-Y,-Z
4 1/2+X,1/2-Y,1/2+Z

loop_
_atom_site_label
_atom_site_type_symbol
_atom_site_fract_x
_atom_site_fract_y
_atom_site_fract_z
_atom_site_U_iso_or_equiv
_atom_site_adp_type
_atom_site_occupancy
_atom_site_symmetry_multiplicity
_atom_site_calc_flag
_atom_site_refinement_flags
Dy1 Dy 0.00687(3) 0.14093(3) 0.05488(2) 0.02698(15) Uani 1.0 4 d .
Ni1 Ni -0.22784(8) 0.09992(9) 0.12857(6) 0.0274(3) Uani 1.0 4 d .
O1 O 0.1398(5) 0.0463(5) 0.1554(4) 0.0318(14) Uani 1.0 4 d .
O2 O -0.0581(4) 0.0991(5) 0.1677(4) 0.0262(12) Uani 1.0 4 d .
O3 O -0.1794(4) 0.1623(5) 0.0330(4) 0.0285(13) Uani 1.0 4 d .
O4 O -0.0749(5) 0.2342(6) -0.0698(4) 0.0377(15) Uani 1.0 4 d .
O5 O -0.2250(5) -0.0556(5) 0.0823(4) 0.0343(14) Uani 1.0 4 d .
O6 O -0.0678(5) -0.0334(5) 0.0371(4) 0.0327(14) Uani 1.0 4 d .
O7 O -0.1693(5) -0.1729(5) -0.0013(4) 0.0353(14) Uani 1.0 4 d .
O8 O 0.1263(5) 0.2814(6) 0.1354(4) 0.0370(15) Uani 1.0 4 d .
O9 O -0.0433(5) 0.3264(6) 0.0968(4) 0.0365(15) Uani 1.0 4 d .
O10 O 0.0699(6) 0.4380(6) 0.1669(5) 0.0466(18) Uani 1.0 4 d .
O11 O -0.2265(6) 0.2605(6) 0.1706(5) 0.0354(16) Uani 1.0 4 d .
O12 O -0.2132(7) 0.2800(7) 0.3283(5) 0.0432(18) Uani 1.0 4 d .
N1 N -0.2505(6) 0.0400(6) 0.2332(4) 0.0279(15) Uani 1.0 4 d .
N2 N -0.3909(6) 0.1189(7) 0.0775(5) 0.0327(17) Uani 1.0 4 d .
N3 N 0.0530(7) 0.3509(6) 0.1339(5) 0.0341(17) Uani 1.0 4 d .
N4 N -0.1548(17) 0.1353(15) 0.4532(8) 0.142(9) Uani 1.0 4 d .
C1 C 0.2550(7) 0.0401(8) 0.1579(6) 0.035(2) Uani 1.0 4 d .
C2 C 0.0972(7) -0.0067(7) 0.2140(5) 0.0273(18) Uani 1.0 4 d .
C3 C 0.1562(7) -0.0770(8) 0.2670(5) 0.033(2) Uani 1.0 4 d .
C4 C 0.1062(8) -0.1250(8) 0.3235(5) 0.036(2) Uani 1.0 4 d .
C5 C -0.0011(7) -0.0994(8) 0.3266(5) 0.0320(19) Uani 1.0 4 d .
C6 C -0.0620(7) -0.0277(7) 0.2729(5) 0.0273(18) Uani 1.0 4 d .
C7 C -0.0115(7) 0.0237(7) 0.2160(5) 0.0266(18) Uani 1.0 4 d .
C8 C -0.1746(7) -0.0088(7) 0.2813(5) 0.0317(19) Uani 1.0 4 d .
C9 C -0.3580(8) 0.0445(9) 0.2550(6) 0.040(3) Uani 1.0 4 d .
C10 C -0.4498(12) 0.0140(13) 0.1835(9) 0.039(4) Uiso 0.6500 4 d .
C11 C -0.443(3) 0.110(3) 0.2074(16) 0.037(6) Uiso 0.3500 4 d .
C12 C -0.4785(8) 0.0919(10) 0.1205(6) 0.045(3) Uani 1.0 4 d .
C13 C -0.4231(7) 0.1580(8) 0.0083(6) 0.039(3) Uani 1.0 4 d .
C14 C -0.3588(7) 0.1977(8) -0.0467(6) 0.033(2) Uani 1.0 4 d .
C15 C -0.4154(8) 0.2357(8) -0.1195(6) 0.040(3) Uani 1.0 4 d .
C16 C -0.3620(9) 0.2719(9) -0.1760(6) 0.047(3) Uani 1.0 4 d .
C17 C -0.2480(8) 0.2733(8) -0.1622(6) 0.038(2) Uani 1.0 4 d .
C18 C -0.1905(7) 0.2371(7) -0.0903(6) 0.0324(19) Uani 1.0 4 d .
C19 C -0.2417(7) 0.1968(8) -0.0317(5) 0.0320(19) Uani 1.0 4 d .
C20 C -0.0141(9) 0.2835(9) -0.1240(6) 0.042(3) Uani 1.0 4 d .
C21 C -0.1575(8) -0.0868(7) 0.0411(5) 0.0306(19) Uani 1.0 4 d .
C22 C -0.2587(19) -0.0154(14) 0.5175(10) 0.127(9) Uani 1.0 4 d .
C23 C -0.1873(16) 0.0632(14) 0.4808(9) 0.089(5) Uani 1.0 4 d .
H1 H -0.2209 0.2695 0.2055 0.0132 Uiso 1.0 4 calc R
H2 H -0.1686 0.2980 0.1676 0.0738 Uiso 1.0 4 calc R
H3 H -0.2022 0.2305 0.3473 0.0210 Uiso 1.0 4 calc R
H4 H -0.2305 0.3377 0.3661 0.0093 Uiso 1.0 4 calc R
H5 H 0.2758 -0.0349 0.1508 0.0421 Uiso 1.0 4 calc R
H6 H 0.2945 0.0664 0.2090 0.0421 Uiso 1.0 4 calc R
H7 H 0.2743 0.0845 0.1158 0.0421 Uiso 1.0 4 calc R
H8 H 0.2310 -0.0927 0.2651 0.0399 Uiso 1.0 4 calc R
H9 H 0.1459 -0.1752 0.3597 0.0435 Uiso 1.0 4 calc R
H10 H -0.0346 -0.1310 0.3661 0.0384 Uiso 1.0 4 calc R
H11 H -0.1947 -0.0357 0.3279 0.0380 Uiso 1.0 4 calc R
H12 H -0.5008 0.1611 -0.0093 0.0465 Uiso 1.0 4 calc R
H13 H -0.4938 0.2362 -0.1296 0.0479 Uiso 1.0 4 calc R
H14 H -0.4030 0.2961 -0.2250 0.0562 Uiso 1.0 4 calc R
H15 H -0.2098 0.2988 -0.2013 0.0452 Uiso 1.0 4 calc R
H16 H -0.0329 0.2477 -0.1753 0.0509 Uiso 1.0 4 calc R
H17 H 0.0653 0.2763 -0.1035 0.0509 Uiso 1.0 4 calc R
H18 H -0.0334 0.3601 -0.1300 0.0509 Uiso 1.0 4 calc R
H19 H -0.3277 -0.0289 0.4803 0.1524 Uiso 1.0 4 calc R
H20 H -0.2752 0.0159 0.5659 0.1524 Uiso 1.0 4 calc R
H21 H -0.2187 -0.0834 0.5298 0.1524 Uiso 1.0 4 calc R

loop_
_atom_site_aniso_label
_atom_site_aniso_U_11
_atom_site_aniso_U_22
_atom_site_aniso_U_33
_atom_site_aniso_U_12
_atom_site_aniso_U_13
_atom_site_aniso_U_23
Dy1 0.0233(3) 0.0289(3) 0.0308(3) -0.00167(15) 0.01043(16) -0.00186(15)
Ni1 0.0212(5) 0.0316(7) 0.0311(6) -0.0004(5) 0.0090(5) -0.0013(5)
O1 0.024(3) 0.038(4) 0.035(4) 0.001(3) 0.009(3) 0.002(3)
O2 0.010(3) 0.035(4) 0.033(3) 0.000(3) 0.001(3) 0.005(3)
O3 0.011(3) 0.037(4) 0.036(4) -0.002(3) 0.002(3) 0.000(3)
O4 0.033(4) 0.037(4) 0.048(4) 0.003(3) 0.018(3) 0.008(3)
O5 0.038(4) 0.028(4) 0.040(4) -0.001(3) 0.017(3) -0.005(3)
O6 0.026(3) 0.036(4) 0.039(4) -0.013(3) 0.013(3) -0.012(3)
O7 0.042(4) 0.028(4) 0.040(4) -0.005(3) 0.018(3) -0.003(3)
O8 0.031(4) 0.037(4) 0.043(4) 0.006(3) 0.008(3) -0.011(3)
O9 0.022(3) 0.043(4) 0.043(4) -0.003(3) 0.002(3) -0.008(3)
O10 0.037(4) 0.036(4) 0.065(5) -0.003(3) 0.007(4) -0.012(4)
O11 0.036(4) 0.036(4) 0.036(5) 0.000(3) 0.011(4) -0.004(4)
O12 0.055(5) 0.035(5) 0.042(5) 0.005(4) 0.014(4) 0.001(4)
N1 0.020(4) 0.030(4) 0.036(4) -0.002(3) 0.011(3) -0.000(3)
N2 0.023(4) 0.042(5) 0.035(5) 0.000(4) 0.009(3) -0.001(4)
N3 0.039(5) 0.033(5) 0.033(5) -0.007(4) 0.012(4) -0.008(3)
N4 0.204(19) 0.163(17) 0.053(8) -0.101(14) 0.008(10) 0.052(9)
C1 0.022(4) 0.037(6) 0.050(6) -0.004(4) 0.016(4) -0.004(4)
C2 0.023(4) 0.035(5) 0.026(4) -0.004(4) 0.009(4) -0.002(4)
C3 0.024(4) 0.048(6) 0.029(5) 0.008(4) 0.008(4) -0.004(4)
C4 0.043(6) 0.037(6) 0.025(5) 0.007(4) -0.003(4) 0.005(4)
C5 0.031(5) 0.036(5) 0.033(5) 0.000(4) 0.014(4) 0.001(4)
C6 0.024(4) 0.026(5) 0.033(5) 0.000(4) 0.008(4) -0.002(4)
C7 0.024(4) 0.028(5) 0.028(5) -0.007(4) 0.003(4) -0.006(4)
C8 0.036(5) 0.032(5) 0.030(5) -0.011(4) 0.015(4) -0.002(4)
C9 0.031(5) 0.050(6) 0.045(6) 0.002(5) 0.018(4) -0.009(5)
C12 0.029(5) 0.061(7) 0.048(6) -0.016(5) 0.012(5) 0.001(5)
C13 0.018(4) 0.041(6) 0.057(7) -0.008(4) 0.008(4) -0.006(5)
C14 0.018(4) 0.037(6) 0.044(6) 0.005(4) 0.002(4) -0.003(4)
C15 0.023(5) 0.039(6) 0.055(6) 0.008(4) 0.001(4) 0.000(5)
C16 0.059(7) 0.038(6) 0.042(6) 0.007(5) 0.006(5) 0.002(5)
C17 0.031(5) 0.044(6) 0.037(5) 0.005(4) 0.004(4) 0.008(5)
C18 0.029(5) 0.028(5) 0.039(5) 0.003(4) 0.006(4) 0.001(4)
C19 0.032(5) 0.031(5) 0.034(5) 0.001(4) 0.007(4) 0.003(4)
C20 0.046(6) 0.036(6) 0.050(6) -0.001(5) 0.020(5) 0.003(5)
C21 0.041(5) 0.025(5) 0.029(5) -0.006(4) 0.014(4) -0.004(4)
C22 0.22(3) 0.078(12) 0.081(12) -0.067(14) 0.035(13) 0.023(9)
C23 0.131(15) 0.078(11) 0.054(9) 0.014(11) 0.006(9) -0.018(8)

loop_
_atom_type_symbol
_atom_type_description
_atom_type_scat_dispersion_real
_atom_type_scat_dispersion_imag
_atom_type_scat_source
C C 0.0033 0.0016
;
International Tables for Crystallography
(1992, Vol. C, Tables 4.2.6.8 and 6.1.1.4)
;
H H 0.0000 0.0000
;
International Tables for Crystallography
(1992, Vol. C, Table 6.1.1.4)
;
O O 0.0106 0.0060
;
International Tables for Crystallography
(1992, Vol. C, Tables 4.2.6.8 and 6.1.1.4)
;
N N 0.0061 0.0033
;
International Tables for Crystallography
(1992, Vol. C, Tables 4.2.6.8 and 6.1.1.4)
;
Ni Ni 0.3393 1.1124
;
International Tables for Crystallography
(1992, Vol. C, Tables 4.2.6.8 and 6.1.1.4)
;
Dy Dy -0.1892 4.4098
;
International Tables for Crystallography
(1992, Vol. C, Tables 4.2.6.8 and 6.1.1.4)
;

loop_
_geom_angle_atom_site_label_1
_geom_angle_atom_site_label_2
_geom_angle_atom_site_label_3
_geom_angle
_geom_angle_publ_flag
_geom_angle_site_symmetry_1
_geom_angle_site_symmetry_3
O1 Dy1 O2 65.48(19) yes . .
O1 Dy1 O3 133.8(2) yes . .
O1 Dy1 O4 160.9(3) yes . .
O1 Dy1 O6 81.03(19) yes . .
O1 Dy1 O6 87.2(2) yes . 3_555
O1 Dy1 O7 81.9(2) yes . 3_555
O1 Dy1 O8 72.4(2) yes . .
O1 Dy1 O9 113.6(2) yes . .
O1 Dy1 C21 82.9(3) yes . 3_555
O2 Dy1 O3 70.29(19) yes . .
O2 Dy1 O4 133.7(2) yes . .
O2 Dy1 O6 73.3(2) yes . .
O2 Dy1 O6 131.7(2) yes . 3_555
O2 Dy1 O7 144.76(18) yes . 3_555
O2 Dy1 O8 87.1(2) yes . .
O2 Dy1 O9 79.5(2) yes . .
O2 Dy1 C21 145.6(3) yes . 3_555
O3 Dy1 O4 64.6(3) yes . .
O3 Dy1 O6 74.1(2) yes . .
O3 Dy1 O6 113.9(2) yes . 3_555
O3 Dy1 O7 144.1(2) yes . 3_555
O3 Dy1 O8 118.5(2) yes . .
O3 Dy1 O9 69.2(2) yes . .
O3 Dy1 C21 133.9(3) yes . 3_555
O4 Dy1 O6 103.4(2) yes . .
O4 Dy1 O6 78.6(2) yes . 3_555
O4 Dy1 O7 79.5(2) yes . 3_555
O4 Dy1 O8 104.8(2) yes . .
O4 Dy1 O9 75.2(2) yes . .
O4 Dy1 C21 78.6(3) yes . 3_555
O6 Dy1 O6 63.2(3) yes . 3_555
O6 Dy1 O7 116.0(3) yes . 3_555
O6 Dy1 O8 151.8(2) yes . .
O6 Dy1 O9 139.9(2) yes . .
O6 Dy1 C21 89.4(3) yes . 3_555
O6 Dy1 O7 54.7(2) yes 3_555 3_555
O6 Dy1 O8 123.1(2) yes 3_555 .
O6 Dy1 O9 148.6(3) yes 3_555 .
O6 Dy1 C21 27.4(3) yes 3_555 3_555
O7 Dy1 O8 69.9(2) yes 3_555 .
O7 Dy1 O9 103.3(2) yes 3_555 .
O7 Dy1 C21 27.3(3) yes 3_555 3_555
O8 Dy1 O9 50.32(19) yes . .
O8 Dy1 C21 96.3(3) yes . 3_555
O9 Dy1 C21 128.0(3) yes . 3_555
O2 Ni1 O3 80.2(3) yes . .
O2 Ni1 O5 91.7(3) yes . .
O2 Ni1 O11 87.2(3) yes . .
O2 Ni1 N1 90.6(3) yes . .
O2 Ni1 N2 171.0(3) yes . .
O3 Ni1 O5 90.6(3) yes . .
O3 Ni1 O11 86.4(3) yes . .
O3 Ni1 N1 170.7(3) yes . .
O3 Ni1 N2 91.3(3) yes . .
O5 Ni1 O11 176.9(3) yes . .
O5 Ni1 N1 91.1(3) yes . .
O5 Ni1 N2 91.6(3) yes . .
O11 Ni1 N1 91.8(4) yes . .
O11 Ni1 N2 89.0(3) yes . .
N1 Ni1 N2 97.8(3) yes . .
Dy1 O1 C1 125.4(6) yes . .
Dy1 O1 C2 116.6(5) yes . .
C1 O1 C2 118.0(7) yes . .
Dy1 O2 Ni1 102.4(2) yes . .
Dy1 O2 C7 121.2(5) yes . .
Ni1 O2 C7 120.3(5) yes . .
Dy1 O3 Ni1 105.5(3) yes . .
Dy1 O3 C19 126.3(6) yes . .
Ni1 O3 C19 127.7(6) yes . .
Dy1 O4 C18 117.1(6) yes . .
Dy1 O4 C20 125.9(5) yes . .
C18 O4 C20 117.0(7) yes . .
Ni1 O5 C21 124.3(6) yes . .
Dy1 O6 Dy1 116.8(3) yes . 3_555
Dy1 O6 C21 141.0(6) yes . .
Dy1 O6 C21 97.8(5) yes 3_555 .
Dy1 O7 C21 94.1(6) yes 3_555 .
Dy1 O8 N3 97.0(5) yes . .
Dy1 O9 N3 96.1(5) yes . .
Ni1 N1 C8 123.0(7) yes . .
Ni1 N1 C9 120.6(6) yes . .
C8 N1 C9 116.2(8) yes . .
Ni1 N2 C12 121.0(6) yes . .
Ni1 N2 C13 123.3(7) yes . .
C12 N2 C13 115.7(8) yes . .
O8 N3 O9 116.6(7) yes . .
O8 N3 O10 122.9(8) yes . .
O9 N3 O10 120.4(8) yes . .
O1 C2 C3 124.1(8) yes . .
O1 C2 C7 112.9(7) yes . .
C3 C2 C7 122.9(8) yes . .
C2 C3 C4 119.6(9) yes . .
C3 C4 C5 119.4(8) yes . .
C4 C5 C6 121.4(9) yes . .
C5 C6 C7 119.8(8) yes . .
C5 C6 C8 116.2(8) yes . .
C7 C6 C8 123.9(8) yes . .
O2 C7 C2 118.8(8) yes . .
O2 C7 C6 124.5(8) yes . .
C2 C7 C6 116.7(8) yes . .
N1 C8 C6 127.6(9) yes . .
N1 C9 C10 110.3(9) yes . .
N1 C9 C11 118.2(14) yes . .
C10 C9 C11 49.3(13) yes . .
C9 C10 C11 61.1(14) yes . .
C9 C10 C12 118.1(12) yes . .
C11 C10 C12 66.8(15) yes . .
C9 C11 C10 69.6(16) yes . .
C9 C11 C12 122(2) yes . .
C10 C11 C12 62.7(15) yes . .
N2 C12 C10 115.9(10) yes . .
N2 C12 C11 112.1(13) yes . .
C10 C12 C11 50.4(13) yes . .
N2 C13 C14 129.5(8) yes . .
C13 C14 C15 117.9(8) yes . .
C13 C14 C19 123.3(8) yes . .
C15 C14 C19 118.9(9) yes . .
C14 C15 C16 122.2(9) yes . .
C15 C16 C17 120.0(9) yes . .
C16 C17 C18 118.7(10) yes . .
O4 C18 C17 123.9(9) yes . .
O4 C18 C19 112.9(7) yes . .
C17 C18 C19 123.2(8) yes . .
O3 C19 C14 124.9(9) yes . .
O3 C19 C18 118.1(8) yes . .
C14 C19 C18 117.0(8) yes . .
Dy1 C21 O5 175.8(7) yes 3_555 .
Dy1 C21 O6 54.8(5) yes 3_555 .
Dy1 C21 O7 58.6(5) yes 3_555 .
O5 C21 O6 122.3(8) yes . .
O5 C21 O7 124.4(9) yes . .
O6 C21 O7 113.3(9) yes . .
N4 C23 C22 165(2) yes . .

loop_
_geom_bond_atom_site_label_1
_geom_bond_atom_site_label_2
_geom_bond_distance
_geom_bond_publ_flag
_geom_bond_site_symmetry_2
Dy1 O1 2.451(6) yes .
Dy1 O2 2.309(6) yes .
Dy1 O3 2.273(5) yes .
Dy1 O4 2.487(6) yes .
Dy1 O6 2.349(6) yes .
Dy1 O6 2.312(7) yes 3_555
Dy1 O7 2.398(7) yes 3_555
Dy1 O8 2.524(6) yes .
Dy1 O9 2.526(7) yes .
Dy1 C21 2.803(10) yes 3_555
Ni1 O2 2.074(5) yes .
Ni1 O3 2.019(7) yes .
Ni1 O5 2.092(7) yes .
Ni1 O11 2.120(8) yes .
Ni1 N1 2.028(8) yes .
Ni1 N2 2.050(7) yes .
O1 C1 1.416(10) yes .
O1 C2 1.393(11) yes .
O2 C7 1.313(10) yes .
O3 C19 1.304(10) yes .
O4 C18 1.403(11) yes .
O4 C20 1.446(13) yes .
O5 C21 1.257(12) yes .
O6 C21 1.303(11) yes .
O7 C21 1.289(11) yes .
O8 N3 1.248(10) yes .
O9 N3 1.275(9) yes .
O10 N3 1.222(11) yes .
N1 C8 1.280(11) yes .
N1 C9 1.449(12) yes .
N2 C12 1.464(14) yes .
N2 C13 1.285(13) yes .
N4 C23 1.12(3) yes .
C2 C3 1.371(12) yes .
C2 C7 1.400(12) yes .
C3 C4 1.387(14) yes .
C4 C5 1.373(14) yes .
C5 C6 1.398(12) yes .
C6 C7 1.415(13) yes .
C6 C8 1.444(13) yes .
C9 C10 1.556(16) yes .
C9 C11 1.45(3) yes .
C10 C11 1.26(4) yes .
C10 C12 1.451(18) yes .
C11 C12 1.50(3) yes .
C13 C14 1.438(15) yes .
C14 C15 1.401(13) yes .
C14 C19 1.418(12) yes .
C15 C16 1.356(16) yes .
C16 C17 1.383(15) yes .
C17 C18 1.384(12) yes .
C18 C19 1.389(14) yes .
C22 C23 1.53(3) yes .

loop_
_geom_hbond_atom_site_label_D
_geom_hbond_atom_site_label_H
_geom_hbond_atom_site_label_A
_geom_hbond_site_symmetry_A
_geom_hbond_distance_DA
_geom_hbond_distance_DH
_geom_hbond_distance_HA
_geom_hbond_angle_DHA
_geom_hbond_publ_flag
O11 H1 O12 2_645 2.712(8) 0.820 1.957 152.9 no
O11 H2 O9 . 2.917(8) 0.962 1.997 159.3 no
O12 H3 N3 . 2.839(14) 0.843 2.102 145.8 no
O12 H4 O5 1_565 2.762(8) 1.042 1.748 163.2 no
